data_4033021
loop_
_publ_author_name
'Han, Junjie'
'Liu, Congcong'
'Li, Li'
'Zhou, Hui'
'Liu, Li'
'Bao, Li'
'Chen, Qian'
'Song, Fuhang'
'Zhang, Lixin'
'Li, Erwei'
'Liu, Ling'
'Pei, Yunfei'
'Jin, Cheng'
'Xue, Yanfen'
'Yin, Wenbing'
'Ma, Yanhe'
'Liu, Hongwei'

_publ_section_title
;
 Decalin-Containing Tetramic Acids and 4-Hydroxy-2-pyridones with
 Antimicrobial and Cytotoxic Activity from the Fungus Coniochaeta
 cephalothecoides Collected in Tibetan Plateau (Medog).
;
_journal_issue 21
_journal_name_full 'The Journal of organic chemistry'
_journal_page_first 11474
_journal_page_last 11486
_journal_paper_doi 10.1021/acs.joc.7b02010
_journal_volume 82
_journal_year 2017
_chemical_formula_moiety 'C24 H27 N O4, C H4 O'
_chemical_formula_sum 'C25 H31 N O5'
_chemical_formula_weight 425.51
_chemical_name_systematic
;
 ? 
;
_space_group_crystal_system orthorhombic
_space_group_IT_number 61
_space_group_name_Hall '-P 2ac 2ab'
_space_group_name_H-M_alt 'P b c a'
_symmetry_space_group_name_Hall '-P 2ac 2ab'
_symmetry_space_group_name_H-M 'P b c a'
_atom_sites_solution_hydrogens geom
_atom_sites_solution_primary direct
_atom_sites_solution_secondary difmap
_audit_creation_date 2016-09-01
_audit_creation_method
;
Olex2 1.2
(compiled 2016.08.23 svn.r3337 for OlexSys, GUI svn.r5217)
;
_cell_angle_alpha 90.00
_cell_angle_beta 90.00
_cell_angle_gamma 90.00
_cell_formula_units_Z 8
_cell_length_a 14.3407(4)
_cell_length_b 12.2598(4)
_cell_length_c 25.8810(8)
_cell_measurement_reflns_used 5453
_cell_measurement_temperature 103.4
_cell_measurement_theta_max 70.8861
_cell_measurement_theta_min 3.0795
_cell_volume 4550.2(2)
_computing_cell_refinement
;
CrysAlisPro, Agilent Technologies,
Version 1.171.35.11 (release 16-05-2011 CrysAlis171 .NET)
(compiled May 16 2011,17:55:39)
;
_computing_data_collection
;
CrysAlisPro, Agilent Technologies,
Version 1.171.35.11 (release 16-05-2011 CrysAlis171 .NET)
(compiled May 16 2011,17:55:39)
;
_computing_data_reduction
;
CrysAlisPro, Agilent Technologies,
Version 1.171.35.11 (release 16-05-2011 CrysAlis171 .NET)
(compiled May 16 2011,17:55:39)
;
_computing_molecular_graphics 'Olex2 (Dolomanov et al., 2009)'
_computing_publication_material 'Olex2 (Dolomanov et al., 2009)'
_computing_structure_refinement 'XL (Sheldrick, 2008)'
_computing_structure_solution 'XS (Sheldrick, 2008)'
_diffrn_ambient_temperature 103.4
_diffrn_detector_area_resol_mean 16.0971
_diffrn_measured_fraction_theta_full 0.987
_diffrn_measured_fraction_theta_max 0.987
_diffrn_measurement_details
;
#__ type_ start__ end____ width___ exp.time_
  1 omega   24.00   51.00   1.0000    1.5000
omega____ theta____ kappa____ phi______ frames
    -       -3.5000   77.0000  120.0000 27

#__ type_ start__ end____ width___ exp.time_
  2 omega  -15.00   10.00   1.0000    1.5000
omega____ theta____ kappa____ phi______ frames
    -       -3.5000  111.0000    0.0000 25

#__ type_ start__ end____ width___ exp.time_
  3 omega  -29.00    0.00   1.0000    1.5000
omega____ theta____ kappa____ phi______ frames
    -       -3.5000   77.0000  120.0000 29

#__ type_ start__ end____ width___ exp.time_
  4 omega   35.00   65.00   1.0000    1.5000
omega____ theta____ kappa____ phi______ frames
    -       36.8122 -112.0000 -133.0000 30

#__ type_ start__ end____ width___ exp.time_
  5 omega  -32.00   53.00   1.0000    1.5000
omega____ theta____ kappa____ phi______ frames
    -       36.8122  -37.0000   60.0000 85

#__ type_ start__ end____ width___ exp.time_
  6 omega   18.00   99.00   1.0000    1.5000
omega____ theta____ kappa____ phi______ frames
    -       36.8122   37.0000    0.0000 81

#__ type_ start__ end____ width___ exp.time_
  7 omega   29.00   83.00   1.0000    1.5000
omega____ theta____ kappa____ phi______ frames
    -       36.8122 -112.0000   40.0000 54

#__ type_ start__ end____ width___ exp.time_
  8 omega   40.00   74.00   1.0000    4.0000
omega____ theta____ kappa____ phi______ frames
    -      108.0000  -45.0000   60.0000 34

#__ type_ start__ end____ width___ exp.time_
  9 omega   69.00   97.00   1.0000    4.0000
omega____ theta____ kappa____ phi______ frames
    -      108.0000  -45.0000  -90.0000 28

#__ type_ start__ end____ width___ exp.time_
 10 omega  149.00  174.00   1.0000    4.0000
omega____ theta____ kappa____ phi______ frames
    -      108.0000  111.0000 -180.0000 25

#__ type_ start__ end____ width___ exp.time_
 11 omega   42.00   82.00   1.0000    4.0000
omega____ theta____ kappa____ phi______ frames
    -      108.0000  -45.0000   90.0000 40

#__ type_ start__ end____ width___ exp.time_
 12 omega  129.00  178.00   1.0000    4.0000
omega____ theta____ kappa____ phi______ frames
    -      108.0000  111.0000  -60.0000 49

#__ type_ start__ end____ width___ exp.time_
 13 omega  148.00  175.00   1.0000    4.0000
omega____ theta____ kappa____ phi______ frames
    -      108.0000   33.0000  -73.0000 27

#__ type_ start__ end____ width___ exp.time_
 14 omega   47.00   73.00   1.0000    4.0000
omega____ theta____ kappa____ phi______ frames
    -      108.0000  -77.0000    0.0000 26

#__ type_ start__ end____ width___ exp.time_
 15 omega   76.00  134.00   1.0000    4.0000
omega____ theta____ kappa____ phi______ frames
    -      108.0000  -77.0000  150.0000 58

#__ type_ start__ end____ width___ exp.time_
 16 omega   40.00   98.00   1.0000    4.0000
omega____ theta____ kappa____ phi______ frames
    -      108.0000  -45.0000 -120.0000 58

#__ type_ start__ end____ width___ exp.time_
 17 omega   90.00  115.00   1.0000    4.0000
omega____ theta____ kappa____ phi______ frames
    -      108.0000   33.0000  -73.0000 25
;
_diffrn_measurement_device_type 'Xcalibur, Eos, Gemini'
_diffrn_measurement_method '\w scans'
_diffrn_orient_matrix_UB_11 0.0054110000
_diffrn_orient_matrix_UB_12 -0.0479880000
_diffrn_orient_matrix_UB_13 0.0548822000
_diffrn_orient_matrix_UB_21 0.1053644000
_diffrn_orient_matrix_UB_22 0.0243834000
_diffrn_orient_matrix_UB_23 0.0017015000
_diffrn_orient_matrix_UB_31 -0.0204263000
_diffrn_orient_matrix_UB_32 0.1134798000
_diffrn_orient_matrix_UB_33 0.0229035000
_diffrn_radiation_monochromator graphite
_diffrn_radiation_type 'Cu K\a'
_diffrn_radiation_wavelength 1.5418
_diffrn_reflns_av_R_equivalents 0.0259
_diffrn_reflns_av_unetI/netI 0.0259
_diffrn_reflns_limit_h_max 17
_diffrn_reflns_limit_h_min -17
_diffrn_reflns_limit_k_max 14
_diffrn_reflns_limit_k_min -7
_diffrn_reflns_limit_l_max 31
_diffrn_reflns_limit_l_min -26
_diffrn_reflns_number 12859
_diffrn_reflns_theta_full 71.05
_diffrn_reflns_theta_max 71.05
_diffrn_reflns_theta_min 3.42
_diffrn_source 'Enhance (Cu) X-ray Source'
_exptl_absorpt_coefficient_mu 0.696
_exptl_absorpt_correction_T_max 1.00000
_exptl_absorpt_correction_T_min 0.75688
_exptl_absorpt_correction_type multi-scan
_exptl_absorpt_process_details
;
CrysAlisPro, Agilent Technologies,
Version 1.171.35.11 (release 16-05-2011 CrysAlis171 .NET)
(compiled May 16 2011,17:55:39)
Empirical absorption correction using spherical harmonics,
 implemented in SCALE3 ABSPACK scaling algorithm.
;
_exptl_crystal_density_diffrn 1.242
_exptl_crystal_density_method 'not measured'
_exptl_crystal_F_000 1824
_exptl_crystal_size_max 0.55
_exptl_crystal_size_mid 0.55
_exptl_crystal_size_min 0.07
_refine_diff_density_max 0.267
_refine_diff_density_min -0.210
_refine_diff_density_rms 0.043
_refine_ls_extinction_method none
_refine_ls_goodness_of_fit_ref 1.038
_refine_ls_hydrogen_treatment constr
_refine_ls_matrix_type full
_refine_ls_number_parameters 286
_refine_ls_number_reflns 4339
_refine_ls_number_restraints 0
_refine_ls_restrained_S_all 1.038
_refine_ls_R_factor_all 0.0438
_refine_ls_R_factor_gt 0.0389
_refine_ls_shift/su_max 0.001
_refine_ls_shift/su_mean 0.000
_refine_ls_structure_factor_coef Fsqd
_refine_ls_weighting_details 'calc w=1/[\s^2^(Fo^2^)+(0.0463P)^2^+1.7556P] where P=(Fo^2^+2Fc^2^)/3'
_refine_ls_weighting_scheme calc
_refine_ls_wR_factor_gt 0.0957
_refine_ls_wR_factor_ref 0.0995
_reflns_number_gt 3847
_reflns_number_total 4339
_reflns_threshold_expression >2sigma(I)
_cod_data_source_file jo7b02010_si_002.cif
_cod_data_source_block 1
_cod_depositor_comments 'Adding full bibliography for 4033021--4033022.cif.'
_cod_database_code 4033021
_reflns_odcompleteness_completeness 99.96
_reflns_odcompleteness_iscentric 1
_reflns_odcompleteness_theta 66.97
_olex2_refinement_description
;
1. Others
 Fixed Uiso: H4(0.038) H3(0.031) H5(0.064) H1(0.02) H10(0.019) H11(0.018)
 H1A(0.018) H24(0.023) H16A(0.042) H16B(0.042) H16C(0.042) H23(0.024)
 H15A(0.025) H15B(0.025) H8(0.025) H7(0.023) H12A(0.022) H12B(0.022) H6(0.017)
 H17A(0.046) H17B(0.046) H17C(0.046) H20(0.029) H9(0.025) H18A(0.023)
 H18B(0.023) H13(0.025) H21(0.031) H25A(0.069) H25B(0.069) H25C(0.069)
 Fixed X: H4(-0.355) H3(0.0974) H5(-0.0519) H1(-0.0019) H10(0.2088)
 H11(0.1506) H1A(0.0561) H24(-0.1561) H16A(-0.0197) H16B(-0.0696) H16C(-0.1153)
 H23(-0.2568) H15A(0.2494) H15B(0.2023) H8(-0.0524) H7(-0.0373) H12A(0.2692)
 H12B(0.2839) H6(0.1183) H17A(0.4223) H17B(0.4571) H17C(0.3789) H20(-0.1819)
 H9(0.0773) H18A(-0.0865) H18B(-0.1068) H13(0.4015) H21(-0.2824) H25A(-0.1661)
 H25B(-0.1668) H25C(-0.0758)
 Fixed Y: H4(0.4211) H3(0.2408) H5(0.0807) H1(0.135) H10(0.6736) H11(0.4826)
 H1A(0.2945) H24(0.4985) H16A(0.4429) H16B(0.3887) H16C(0.4927) H23(0.5151)
 H15A(0.7445) H15B(0.6441) H8(0.6856) H7(0.5394) H12A(0.3955) H12B(0.4977)
 H6(0.5311) H17A(0.7189) H17B(0.5964) H17C(0.6478) H20(0.1706) H9(0.764)
 H18A(0.3902) H18B(0.2621) H13(0.4872) H21(0.1869) H25A(0.0986) H25B(0.1861)
 H25C(0.1719)
 Fixed Z: H4(0.3769) H3(0.3858) H5(0.3701) H1(0.2452) H10(0.3892) H11(0.4444)
 H1A(0.1932) H24(0.2509) H16A(0.4511) H16B(0.4021) H16C(0.4296) H23(0.3209)
 H15A(0.4692) H15B(0.4988) H8(0.4105) H7(0.3509) H12A(0.3996) H12B(0.3619)
 H6(0.3374) H17A(0.4911) H17B(0.5003) H17C(0.537) H20(0.2567) H9(0.4377)
 H18A(0.1834) H18B(0.1805) H13(0.4336) H21(0.3265) H25A(0.4498) H25B(0.4039)
 H25C(0.4391)
;

loop_
_space_group_symop_id
_space_group_symop_operation_xyz
1 'x, y, z'
2 '-x+1/2, -y, z+1/2'
3 'x+1/2, -y+1/2, -z'
4 '-x, y+1/2, -z+1/2'
5 '-x, -y, -z'
6 'x-1/2, y, -z-1/2'
7 '-x-1/2, y-1/2, z'
8 'x, -y-1/2, z-1/2'

loop_
_atom_site_label
_atom_site_type_symbol
_atom_site_fract_x
_atom_site_fract_y
_atom_site_fract_z
_atom_site_U_iso_or_equiv
_atom_site_adp_type
_atom_site_occupancy
_atom_site_calc_flag
_atom_site_refinement_flags_posn
O1 O 0.05046(7) 0.48341(7) 0.24974(4) 0.0184(2) Uani 1 d .
O4 O -0.33685(7) 0.35663(8) 0.37255(4) 0.0251(2) Uani 1 d .
H4 H -0.3550 0.4211 0.3769 0.038 Uiso 1 calc GR
O3 O 0.10795(7) 0.30504(7) 0.39545(4) 0.0207(2) Uani 1 d .
H3 H 0.0974 0.2408 0.3858 0.031 Uiso 1 calc GR
O2 O 0.05850(7) 0.14583(7) 0.33714(4) 0.0219(2) Uani 1 d .
O5 O -0.09414(9) 0.05358(9) 0.38861(5) 0.0429(3) Uani 1 d .
H5 H -0.0519 0.0807 0.3701 0.064 Uiso 1 calc GR
N1 N 0.02037(8) 0.19861(8) 0.25401(4) 0.0164(2) Uani 1 d .
H1 H -0.0019 0.1350 0.2452 0.020 Uiso 1 d R
C10 C 0.17651(9) 0.64157(9) 0.41986(5) 0.0161(3) Uani 1 d .
H10 H 0.2088 0.6736 0.3892 0.019 Uiso 1 calc R
C11 C 0.17090(9) 0.51769(9) 0.41142(5) 0.0146(3) Uani 1 d .
H11 H 0.1506 0.4826 0.4444 0.018 Uiso 1 calc R
C1 C 0.01246(9) 0.29839(9) 0.22324(5) 0.0154(3) Uani 1 d .
H1A H 0.0561 0.2945 0.1932 0.018 Uiso 1 calc R
C2 C 0.04603(8) 0.38680(9) 0.26119(5) 0.0139(3) Uani 1 d .
C24 C -0.18105(9) 0.43468(10) 0.26646(5) 0.0194(3) Uani 1 d .
H24 H -0.1561 0.4985 0.2509 0.023 Uiso 1 calc R
C19 C -0.15672(9) 0.33270(10) 0.24685(5) 0.0171(3) Uani 1 d .
C16 C -0.05646(10) 0.45753(12) 0.41990(6) 0.0281(3) Uani 1 d .
H16A H -0.0197 0.4429 0.4511 0.042 Uiso 1 calc GR
H16B H -0.0696 0.3887 0.4021 0.042 Uiso 1 calc GR
H16C H -0.1153 0.4927 0.4296 0.042 Uiso 1 calc GR
C23 C -0.24096(9) 0.44484(10) 0.30822(5) 0.0197(3) Uani 1 d .
H23 H -0.2568 0.5151 0.3209 0.024 Uiso 1 calc R
C5 C 0.09264(9) 0.37268(10) 0.35671(5) 0.0155(3) Uani 1 d .
C15 C 0.23692(10) 0.66519(10) 0.46728(5) 0.0208(3) Uani 1 d .
H15A H 0.2494 0.7445 0.4692 0.025 Uiso 1 calc R
H15B H 0.2023 0.6441 0.4988 0.025 Uiso 1 calc R
C8 C 0.00407(10) 0.64575(10) 0.40712(5) 0.0208(3) Uani 1 d .
H8 H -0.0524 0.6856 0.4105 0.025 Uiso 1 calc R
C22 C -0.27777(9) 0.35248(10) 0.33148(5) 0.0187(3) Uani 1 d .
C7 C -0.00124(9) 0.53322(10) 0.38387(5) 0.0188(3) Uani 1 d .
H7 H -0.0373 0.5394 0.3509 0.023 Uiso 1 calc R
C12 C 0.26863(9) 0.47616(10) 0.39782(5) 0.0182(3) Uani 1 d .
H12A H 0.2692 0.3955 0.3996 0.022 Uiso 1 calc R
H12B H 0.2839 0.4977 0.3619 0.022 Uiso 1 calc R
C4 C 0.04891(9) 0.21636(9) 0.30228(5) 0.0160(3) Uani 1 d .
C6 C 0.09868(9) 0.49195(9) 0.36951(5) 0.0145(3) Uani 1 d .
H6 H 0.1183 0.5311 0.3374 0.017 Uiso 1 calc R
C3 C 0.06703(9) 0.33261(9) 0.30939(5) 0.0149(3) Uani 1 d .
C17 C 0.40322(12) 0.64545(13) 0.50167(6) 0.0309(4) Uani 1 d .
H17A H 0.4223 0.7189 0.4911 0.046 Uiso 1 calc GR
H17B H 0.4571 0.5964 0.5003 0.046 Uiso 1 calc GR
H17C H 0.3789 0.6478 0.5370 0.046 Uiso 1 calc GR
C20 C -0.19627(10) 0.24096(10) 0.26985(6) 0.0242(3) Uani 1 d .
H20 H -0.1819 0.1706 0.2567 0.029 Uiso 1 calc R
C9 C 0.08175(10) 0.69306(10) 0.42319(5) 0.0205(3) Uani 1 d .
H9 H 0.0773 0.7640 0.4377 0.025 Uiso 1 calc R
C18 C -0.08700(9) 0.32190(11) 0.20378(5) 0.0192(3) Uani 1 d .
H18A H -0.0865 0.3902 0.1834 0.023 Uiso 1 calc R
H18B H -0.1068 0.2621 0.1805 0.023 Uiso 1 calc R
C13 C 0.34186(9) 0.52089(11) 0.43380(5) 0.0205(3) Uani 1 d .
H13 H 0.4015 0.4872 0.4336 0.025 Uiso 1 calc R
C21 C -0.25601(10) 0.25049(10) 0.31144(6) 0.0260(3) Uani 1 d .
H21 H -0.2824 0.1869 0.3265 0.031 Uiso 1 calc R
C14 C 0.32857(10) 0.60433(11) 0.46575(5) 0.0204(3) Uani 1 d .
C25 C -0.12834(16) 0.13370(14) 0.42301(7) 0.0458(5) Uani 1 d .
H25A H -0.1661 0.0986 0.4498 0.069 Uiso 1 calc GR
H25B H -0.1668 0.1861 0.4039 0.069 Uiso 1 calc GR
H25C H -0.0758 0.1719 0.4391 0.069 Uiso 1 calc GR

loop_
_atom_site_aniso_label
_atom_site_aniso_U_11
_atom_site_aniso_U_22
_atom_site_aniso_U_33
_atom_site_aniso_U_23
_atom_site_aniso_U_13
_atom_site_aniso_U_12
O1 0.0243(5) 0.0101(4) 0.0207(5) 0.0020(3) 0.0004(4) 0.0015(3)
O4 0.0287(5) 0.0182(5) 0.0285(5) 0.0019(4) 0.0090(4) 0.0029(4)
O3 0.0318(5) 0.0113(4) 0.0192(5) 0.0027(3) -0.0082(4) -0.0041(4)
O2 0.0312(5) 0.0108(4) 0.0236(5) 0.0042(4) -0.0081(4) -0.0027(4)
O5 0.0496(8) 0.0317(6) 0.0476(7) -0.0026(5) 0.0052(6) -0.0220(5)
N1 0.0216(6) 0.0087(4) 0.0188(5) -0.0016(4) -0.0031(4) -0.0009(4)
C10 0.0228(7) 0.0113(6) 0.0141(6) -0.0011(4) 0.0022(5) -0.0027(5)
C11 0.0189(6) 0.0113(6) 0.0136(6) -0.0003(4) 0.0004(5) -0.0015(5)
C1 0.0188(6) 0.0118(5) 0.0155(6) -0.0005(5) 0.0000(5) 0.0011(5)
C2 0.0125(6) 0.0119(6) 0.0174(6) -0.0002(5) 0.0013(5) 0.0016(4)
C24 0.0194(6) 0.0130(6) 0.0258(7) 0.0035(5) -0.0011(6) -0.0006(5)
C19 0.0144(6) 0.0178(6) 0.0192(6) -0.0010(5) -0.0051(5) 0.0005(5)
C16 0.0245(7) 0.0243(7) 0.0355(8) 0.0010(6) 0.0076(6) -0.0038(6)
C23 0.0209(6) 0.0110(5) 0.0272(7) -0.0019(5) -0.0013(6) 0.0007(5)
C5 0.0157(6) 0.0121(6) 0.0187(6) 0.0022(5) -0.0011(5) -0.0013(5)
C15 0.0311(7) 0.0174(6) 0.0138(6) -0.0031(5) 0.0025(6) -0.0073(5)
C8 0.0234(7) 0.0161(6) 0.0228(7) 0.0004(5) 0.0054(6) 0.0051(5)
C22 0.0168(6) 0.0167(6) 0.0228(7) 0.0007(5) 0.0002(5) 0.0008(5)
C7 0.0181(6) 0.0169(6) 0.0214(7) -0.0007(5) 0.0000(5) 0.0003(5)
C12 0.0200(6) 0.0146(6) 0.0199(6) -0.0021(5) -0.0019(5) 0.0004(5)
C4 0.0170(6) 0.0107(5) 0.0202(6) 0.0001(5) -0.0012(5) -0.0001(4)
C6 0.0181(6) 0.0110(5) 0.0146(6) 0.0001(5) -0.0002(5) -0.0001(5)
C3 0.0157(6) 0.0098(5) 0.0191(6) 0.0005(5) -0.0013(5) 0.0006(4)
C17 0.0392(9) 0.0324(8) 0.0210(7) 0.0048(6) -0.0101(7) -0.0140(7)
C20 0.0232(7) 0.0122(6) 0.0373(8) -0.0050(5) 0.0032(6) 0.0012(5)
C9 0.0290(7) 0.0118(6) 0.0206(7) -0.0031(5) 0.0065(6) 0.0015(5)
C18 0.0206(7) 0.0204(6) 0.0165(6) -0.0009(5) -0.0043(5) 0.0017(5)
C13 0.0207(6) 0.0192(6) 0.0216(7) 0.0052(5) -0.0025(5) -0.0022(5)
C21 0.0253(7) 0.0117(6) 0.0410(8) 0.0030(6) 0.0077(7) -0.0020(5)
C14 0.0270(7) 0.0202(6) 0.0139(6) 0.0056(5) -0.0034(5) -0.0094(5)
C25 0.0672(13) 0.0325(9) 0.0376(10) -0.0004(7) -0.0128(9) -0.0097(9)

loop_
_atom_type_symbol
_atom_type_description
_atom_type_scat_dispersion_real
_atom_type_scat_dispersion_imag
_atom_type_scat_source
C C 0.0181 0.0091 'International Tables Vol C Tables 4.2.6.8 and 6.1.1.4'
H H 0.0000 0.0000 'International Tables Vol C Tables 4.2.6.8 and 6.1.1.4'
N N 0.0311 0.0180 'International Tables Vol C Tables 4.2.6.8 and 6.1.1.4'
O O 0.0492 0.0322 'International Tables Vol C Tables 4.2.6.8 and 6.1.1.4'

loop_
_geom_angle_atom_site_label_1
_geom_angle_atom_site_label_2
_geom_angle_atom_site_label_3
_geom_angle
C22 O4 H4 109.5
C5 O3 H3 109.5
C25 O5 H5 109.5
C1 N1 H1 125.1
C4 N1 H1 120.3
C4 N1 C1 113.41(10)
C11 C10 H10 107.5
C15 C10 H10 107.5
C15 C10 C11 109.32(10)
C9 C10 H10 107.5
C9 C10 C11 112.12(11)
C9 C10 C15 112.77(11)
C10 C11 H11 108.6
C12 C11 C10 108.25(10)
C12 C11 H11 108.6
C12 C11 C6 112.79(10)
C6 C11 C10 109.86(10)
C6 C11 H11 108.6
N1 C1 H1A 109.5
N1 C1 C2 102.52(10)
N1 C1 C18 113.96(10)
C2 C1 H1A 109.5
C18 C1 H1A 109.5
C18 C1 C2 111.50(10)
O1 C2 C1 122.92(11)
O1 C2 C3 130.07(12)
C3 C2 C1 107.00(10)
C19 C24 H24 119.3
C23 C24 H24 119.3
C23 C24 C19 121.31(12)
C24 C19 C18 121.04(12)
C20 C19 C24 117.81(12)
C20 C19 C18 121.10(12)
H16A C16 H16B 109.5
H16A C16 H16C 109.5
H16B C16 H16C 109.5
C7 C16 H16A 109.5
C7 C16 H16B 109.5
C7 C16 H16C 109.5
C24 C23 H23 120.0
C24 C23 C22 120.06(12)
C22 C23 H23 120.0
O3 C5 C6 115.77(11)
O3 C5 C3 119.91(11)
C3 C5 C6 124.19(11)
C10 C15 H15A 109.2
C10 C15 H15B 109.2
H15A C15 H15B 107.9
C14 C15 C10 112.20(11)
C14 C15 H15A 109.2
C14 C15 H15B 109.2
C7 C8 H8 117.6
C9 C8 H8 117.6
C9 C8 C7 124.70(12)
O4 C22 C23 123.07(12)
O4 C22 C21 117.73(12)
C23 C22 C21 119.18(13)
C16 C7 H7 107.3
C16 C7 C6 114.91(11)
C8 C7 C16 109.68(11)
C8 C7 H7 107.3
C8 C7 C6 110.16(11)
C6 C7 H7 107.3
C11 C12 H12A 109.2
C11 C12 H12B 109.2
H12A C12 H12B 107.9
C13 C12 C11 112.01(11)
C13 C12 H12A 109.2
C13 C12 H12B 109.2
O2 C4 N1 126.45(11)
O2 C4 C3 124.13(12)
N1 C4 C3 109.41(11)
C11 C6 C7 112.60(10)
C11 C6 H6 107.4
C5 C6 C11 113.31(10)
C5 C6 C7 108.33(10)
C5 C6 H6 107.4
C7 C6 H6 107.4
C2 C3 C4 107.62(11)
C5 C3 C2 131.52(11)
C5 C3 C4 120.70(11)
H17A C17 H17B 109.5
H17A C17 H17C 109.5
H17B C17 H17C 109.5
C14 C17 H17A 109.5
C14 C17 H17B 109.5
C14 C17 H17C 109.5
C19 C20 H20 119.4
C21 C20 C19 121.16(12)
C21 C20 H20 119.4
C10 C9 H9 118.0
C8 C9 C10 124.05(11)
C8 C9 H9 118.0
C1 C18 H18A 109.0
C1 C18 H18B 109.0
C19 C18 C1 112.96(11)
C19 C18 H18A 109.0
C19 C18 H18B 109.0
H18A C18 H18B 107.8
C12 C13 H13 117.8
C14 C13 C12 124.37(13)
C14 C13 H13 117.8
C22 C21 H21 119.8
C20 C21 C22 120.43(12)
C20 C21 H21 119.8
C17 C14 C15 115.91(12)
C13 C14 C15 121.39(12)
C13 C14 C17 122.69(14)
O5 C25 H25A 109.5
O5 C25 H25B 109.5
O5 C25 H25C 109.5
H25A C25 H25B 109.5
H25A C25 H25C 109.5
H25B C25 H25C 109.5

loop_
_geom_bond_atom_site_label_1
_geom_bond_atom_site_label_2
_geom_bond_distance
O1 C2 1.2227(15)
O4 H4 0.8400
O4 C22 1.3603(17)
O3 H3 0.8400
O3 C5 1.3195(15)
O2 C4 1.2574(16)
O5 H5 0.8400
O5 C25 1.413(2)
N1 H1 0.8733
N1 C1 1.4641(15)
N1 C4 1.3324(17)
C10 H10 1.0000
C10 C11 1.5365(15)
C10 C15 1.5298(18)
C10 C9 1.5008(18)
C11 H11 1.0000
C11 C12 1.5322(17)
C11 C6 1.5325(17)
C1 H1A 1.0000
C1 C2 1.5399(17)
C1 C18 1.5397(17)
C2 C3 1.4451(17)
C24 H24 0.9500
C24 C19 1.3937(18)
C24 C23 1.3862(19)
C19 C20 1.3933(19)
C19 C18 1.5032(18)
C16 H16A 0.9800
C16 H16B 0.9800
C16 H16C 0.9800
C16 C7 1.5355(19)
C23 H23 0.9500
C23 C22 1.3867(18)
C5 C6 1.5018(16)
C5 C3 1.3696(18)
C15 H15A 0.9900
C15 H15B 0.9900
C15 C14 1.512(2)
C8 H8 0.9500
C8 C7 1.5070(17)
C8 C9 1.323(2)
C22 C21 1.3892(18)
C7 H7 1.0000
C7 C6 1.5644(17)
C12 H12A 0.9900
C12 H12B 0.9900
C12 C13 1.5068(18)
C4 C3 1.4603(16)
C6 H6 1.0000
C17 H17A 0.9800
C17 H17B 0.9800
C17 H17C 0.9800
C17 C14 1.5048(19)
C20 H20 0.9500
C20 C21 1.381(2)
C9 H9 0.9500
C18 H18A 0.9900
C18 H18B 0.9900
C13 H13 0.9500
C13 C14 1.329(2)
C21 H21 0.9500
C25 H25A 0.9800
C25 H25B 0.9800
C25 H25C 0.9800

loop_
_geom_torsion_atom_site_label_1
_geom_torsion_atom_site_label_2
_geom_torsion_atom_site_label_3
_geom_torsion_atom_site_label_4
_geom_torsion
O1 C2 C3 C5 4.2(2)
O1 C2 C3 C4 179.42(13)
O4 C22 C21 C20 -179.84(13)
O3 C5 C6 C11 33.12(16)
O3 C5 C6 C7 -92.58(13)
O3 C5 C3 C2 179.80(13)
O3 C5 C3 C4 5.08(19)
O2 C4 C3 C2 -178.65(12)
O2 C4 C3 C5 -2.8(2)
N1 C1 C2 O1 179.49(12)
N1 C1 C2 C3 -1.61(13)
N1 C1 C18 C19 58.75(14)
N1 C4 C3 C2 0.74(15)
N1 C4 C3 C5 176.60(12)
C10 C11 C12 C13 46.91(14)
C10 C11 C6 C5 176.76(10)
C10 C11 C6 C7 -59.86(13)
C10 C15 C14 C17 163.08(11)
C10 C15 C14 C13 -15.85(17)
C11 C10 C15 C14 49.19(14)
C11 C10 C9 C8 -17.27(18)
C11 C12 C13 C14 -14.34(18)
C1 N1 C4 O2 177.45(12)
C1 N1 C4 C3 -1.93(15)
C1 C2 C3 C5 -174.61(13)
C1 C2 C3 C4 0.63(14)
C2 C1 C18 C19 -56.72(14)
C24 C19 C20 C21 -1.4(2)
C24 C19 C18 C1 95.78(14)
C24 C23 C22 O4 179.97(12)
C24 C23 C22 C21 -1.9(2)
C19 C24 C23 C22 0.2(2)
C19 C20 C21 C22 -0.3(2)
C16 C7 C6 C11 -81.85(14)
C16 C7 C6 C5 44.26(15)
C23 C24 C19 C20 1.4(2)
C23 C24 C19 C18 -176.05(12)
C23 C22 C21 C20 1.9(2)
C15 C10 C11 C12 -65.30(13)
C15 C10 C11 C6 171.15(10)
C15 C10 C9 C8 -141.19(14)
C8 C7 C6 C11 42.62(14)
C8 C7 C6 C5 168.74(11)
C7 C8 C9 C10 0.9(2)
C12 C11 C6 C5 55.90(14)
C12 C11 C6 C7 179.29(10)
C12 C13 C14 C15 -2.1(2)
C12 C13 C14 C17 179.06(12)
C4 N1 C1 C2 2.20(14)
C4 N1 C1 C18 -118.43(12)
C6 C11 C12 C13 168.68(10)
C6 C5 C3 C2 4.3(2)
C6 C5 C3 C4 -170.46(12)
C3 C5 C6 C11 -151.17(12)
C3 C5 C6 C7 83.13(15)
C20 C19 C18 C1 -81.60(15)
C9 C10 C11 C12 168.88(11)
C9 C10 C11 C6 45.33(14)
C9 C10 C15 C14 174.63(10)
C9 C8 C7 C16 114.13(15)
C9 C8 C7 C6 -13.30(19)
C18 C1 C2 O1 -58.20(16)
C18 C1 C2 C3 120.70(11)
C18 C19 C20 C21 176.07(13)
